data_6000143
loop_
_publ_author_name
'Conradsson, T.'
'Zou, X. D.'
'Dadachov, M. S.'

_publ_section_title
;
 Synthesis and crystal structure of a novel germanate:
 (NH4)(4)[(GeO2)(3)(GeO1.5F3)(2)] 0.67H(2)O
;
_journal_name_full 'Inorganic Chemistry'
_journal_page_first 1716
_journal_page_last 1720
_journal_paper_doi 10.1021/ic9911217
_journal_volume 39
_journal_year 2000
_chemical_formula_sum 'F6 Ge5 H17.34 N4 O9.67'
_space_group_name_H-M_alt 'P b c n'
_cell_angle_alpha 90.000
_cell_angle_beta 90.000
_cell_angle_gamma 90.000
_cell_length_a 7.0065
_cell_length_b 11.7976
_cell_length_c 19.5200
_cell_volume 1613.52
_cod_database_code 6000143

loop_
_atom_site_label
_atom_site_fract_x
_atom_site_fract_y
_atom_site_fract_z
? ? ? ?
